data_4037650
loop_
_publ_author_name
'Castroagud\'in, Mari\~na'
'Lobato, Rub\'en'
'Mart\'inez-Garc\'ia, Lucas'
'Sardina, F. Javier'
'Paleo, M. Rita'

_publ_section_title
;
 <i>Bis</i>-enolates with Extended \p-Conjugation Are Powerful
 Nucleophiles: A Study of Their Alkylation Reactions with Very Hindered
 C-Electrophiles.
;
_journal_name_full 'The Journal of organic chemistry'
_journal_paper_doi 10.1021/acs.joc.9b01961
_journal_year 2019
_chemical_formula_moiety 'C21 H30 O2'
_chemical_formula_sum 'C21 H30 O2'
_chemical_formula_weight 314.45
_chemical_name_common 'js1mc434 - 17SLA009'
_space_group_crystal_system monoclinic
_space_group_IT_number 15
_space_group_name_Hall '-C 2yc'
_space_group_name_H-M_alt 'C 1 2/c 1'
_atom_sites_solution_hydrogens mixed
_atom_sites_solution_primary dual
_atom_sites_solution_secondary difmap
_cell_angle_alpha 90
_cell_angle_beta 97.7407(15)
_cell_angle_gamma 90
_cell_formula_units_Z 8
_cell_length_a 35.4935(10)
_cell_length_b 10.4305(3)
_cell_length_c 9.3331(3)
_cell_measurement_reflns_used 9354
_cell_measurement_temperature 100.(2)
_cell_measurement_theta_max 32.1249
_cell_measurement_theta_min 2.6137
_cell_volume 3423.77(18)
_computing_cell_refinement 'SAINT V8.37A (Bruker AXS Inc., 2015)'
_computing_data_collection 'Bruker APEX2 software'
_computing_data_reduction 'SAINT V8.37A (Bruker AXS Inc., 2015)'
_computing_molecular_graphics 'shelXle (C.B. Huebschle, rev 807)'
_computing_structure_refinement 'SHELXL-2014/7 (Sheldrick, 2014)'
_computing_structure_solution 'SHELXT-2014 (Sheldrick, 2014)'
_diffrn_ambient_temperature 100.(2)
_diffrn_detector_area_resol_mean 16.6666
_diffrn_measured_fraction_theta_full 0.988
_diffrn_measured_fraction_theta_max 0.988
_diffrn_measurement_device_type '\k--geometry diffractometer'
_diffrn_measurement_method '\f or \w oscillation scans'
_diffrn_radiation_monochromator graphite
_diffrn_radiation_type MoK\a
_diffrn_radiation_wavelength 0.71073
_diffrn_reflns_av_R_equivalents 0.0459
_diffrn_reflns_av_unetI/netI 0.0651
_diffrn_reflns_limit_h_max 54
_diffrn_reflns_limit_h_min -54
_diffrn_reflns_limit_k_max 16
_diffrn_reflns_limit_k_min 0
_diffrn_reflns_limit_l_max 14
_diffrn_reflns_limit_l_min 0
_diffrn_reflns_number 6712
_diffrn_reflns_theta_full 33.21
_diffrn_reflns_theta_max 33.21
_diffrn_reflns_theta_min 2.04
_diffrn_source 'sealed x-ray tube'
_diffrn_source_type 'SIEMENS KFN MO 2K-90'
_exptl_absorpt_coefficient_mu 0.076
_exptl_absorpt_correction_T_max 0.99
_exptl_absorpt_correction_T_min 0.93
_exptl_absorpt_correction_type multi-scan
_exptl_absorpt_process_details 'TWINABS-2012/1 - Bruker AXS scaling for twinned crystals'
_exptl_crystal_colour 'clear colourless'
_exptl_crystal_density_diffrn 1.220
_exptl_crystal_density_method 'not measured'
_exptl_crystal_description plate
_exptl_crystal_F_000 1376
_exptl_crystal_size_max 0.630
_exptl_crystal_size_mid 0.418
_exptl_crystal_size_min 0.110
_refine_diff_density_max 0.367
_refine_diff_density_min -0.303
_refine_ls_extinction_method none
_refine_ls_goodness_of_fit_ref 1.035
_refine_ls_hydrogen_treatment mixed
_refine_ls_matrix_type full
_refine_ls_number_parameters 215
_refine_ls_number_reflns 6712
_refine_ls_number_restraints 0
_refine_ls_restrained_S_all 1.035
_refine_ls_R_factor_all 0.0884
_refine_ls_R_factor_gt 0.0509
_refine_ls_shift/su_max 0.000
_refine_ls_shift/su_mean 0.000
_refine_ls_structure_factor_coef Fsqd
_refine_ls_weighting_details 'w=1/[\s^2^(Fo^2^)+(0.0869P)^2^] where P=(Fo^2^+2Fc^2^)/3'
_refine_ls_weighting_scheme calc
_refine_ls_wR_factor_gt 0.1299
_refine_ls_wR_factor_ref 0.1454
_reflns_number_gt 4737
_reflns_number_total 6712
_reflns_threshold_expression 'I > 2\s(I)'
_cod_data_source_file jo9b01961_si_005.cif
_cod_data_source_block 17SLA009
_cod_depositor_comments
;
The following automatic conversions were performed:

data item '_exptl_absorpt_correction_type' value 'Multi-Scan' was
changed to 'multi-scan' in accordance with the
/home/data/users/saulius/crontab/automatic-downloads/rss-feeds/ACS/lib/dictionaries/cif_core.dic
dictionary named 'cif_core.dic' version 2.4.2 last updated on
2011-04-26.

Automatic conversion script
Id: cif_fix_values 7556 2019-12-06 15:28:31Z antanas 
;
_cod_database_code 4037650

loop_
_space_group_symop_operation_xyz
'x, y, z'
'-x, y, -z+1/2'
'x+1/2, y+1/2, z'
'-x+1/2, y+1/2, -z+1/2'
'-x, -y, -z'
'x, -y, z-1/2'
'-x+1/2, -y+1/2, -z'
'x+1/2, -y+1/2, z-1/2'

loop_
_atom_site_type_symbol
_atom_site_label
_atom_site_fract_x
_atom_site_fract_y
_atom_site_fract_z
_atom_site_U_iso_or_equiv
_atom_site_adp_type
_atom_site_calc_flag
_atom_site_refinement_flags_adp
_atom_site_refinement_flags_posn
_atom_site_occupancy
C C1 0.31537(4) 0.24321(13) 0.77251(15) 0.0148(3) Uani d . . 1
C C2 0.34221(4) 0.24073(13) 0.66056(14) 0.0147(3) Uani d . . 1
H H2 0.332 0.2291 0.562 0.018 Uiso calc U R 1
C C3 0.38000(4) 0.25430(13) 0.69406(14) 0.0144(2) Uani d . . 1
C C4 0.39487(4) 0.27830(14) 0.84732(15) 0.0171(3) Uani d . . 1
H H4 0.4215 0.273 0.8772 0.02 Uiso calc U R 1
C C5 0.37196(4) 0.30731(13) 0.94510(15) 0.0161(3) Uani d . . 1
H H5 0.3827 0.3151 1.0436 0.019 Uiso calc U R 1
C C6 0.32981(4) 0.32826(14) 0.90623(14) 0.0151(3) Uani d . . 1
C C7 0.30808(4) 0.27559(15) 1.02525(16) 0.0200(3) Uani d . . 1
H H7A 0.2818 0.3094 1.0143 0.024 Uiso calc U R 1
H H7B 0.3211 0.2989 1.1223 0.024 Uiso calc U R 1
C C8 0.30806(5) 0.12946(16) 1.00361(17) 0.0252(3) Uani d . . 1
H H8A 0.2839 0.0918 1.0255 0.03 Uiso calc U R 1
H H8B 0.3293 0.0895 1.0677 0.03 Uiso calc U R 1
C C9 0.31275(4) 0.10791(14) 0.84271(17) 0.0210(3) Uani d . . 1
H H9A 0.2907 0.06 0.7929 0.025 Uiso calc U R 1
H H9B 0.3361 0.058 0.835 0.025 Uiso calc U R 1
C C10 0.27507(4) 0.27583(14) 0.69775(16) 0.0182(3) Uani d . . 1
H H10A 0.2667 0.2075 0.6269 0.022 Uiso calc U R 1
H H10B 0.2575 0.2754 0.7715 0.022 Uiso calc U R 1
O O11 0.27186(3) 0.39660(11) 0.62468(12) 0.0217(2) Uani d . . 1
H H11 0.2742(6) 0.4611(18) 0.688(2) 0.032 Uiso d U . 1
C C12 0.32620(4) 0.47493(13) 0.88951(16) 0.0188(3) Uani d . . 1
H H12A 0.3397 0.5156 0.9777 0.023 Uiso calc U R 1
H H12B 0.3393 0.5016 0.8071 0.023 Uiso calc U R 1
O O13 0.28823(3) 0.52284(10) 0.86644(12) 0.0245(3) Uani d . . 1
H H13 0.2824(6) 0.551(2) 0.953(3) 0.037 Uiso d U . 1
C C14 0.40820(4) 0.24774(12) 0.58460(14) 0.0126(2) Uani d . . 1
C C15 0.38921(4) 0.20571(13) 0.43395(14) 0.0155(3) Uani d . . 1
H H15A 0.3777 0.1198 0.4406 0.019 Uiso calc U R 1
H H15B 0.3687 0.2667 0.3986 0.019 Uiso calc U R 1
C C16 0.41841(4) 0.20126(14) 0.32689(15) 0.0170(3) Uani d . . 1
H H16 0.4056 0.1735 0.2299 0.02 Uiso calc U R 1
C C17 0.45026(4) 0.10639(15) 0.38020(16) 0.0208(3) Uani d . . 1
H H17A 0.469 0.1032 0.3106 0.025 Uiso calc U R 1
H H17B 0.4395 0.0194 0.3875 0.025 Uiso calc U R 1
C C18 0.47001(4) 0.14943(14) 0.52899(15) 0.0194(3) Uani d . . 1
H H18 0.4907 0.0874 0.5642 0.023 Uiso calc U R 1
C C19 0.44037(4) 0.15111(13) 0.63439(15) 0.0162(3) Uani d . . 1
H H19A 0.4528 0.175 0.7321 0.019 Uiso calc U R 1
H H19B 0.4294 0.0643 0.6402 0.019 Uiso calc U R 1
C C20 0.42649(4) 0.38066(13) 0.57180(15) 0.0151(3) Uani d . . 1
H H20A 0.4064 0.4443 0.5404 0.018 Uiso calc U R 1
H H20B 0.4395 0.4073 0.6677 0.018 Uiso calc U R 1
C C21 0.45515(4) 0.37838(13) 0.46346(16) 0.0179(3) Uani d . . 1
H H21 0.4662 0.4659 0.4555 0.021 Uiso calc U R 1
C C22 0.43513(4) 0.33544(14) 0.31493(15) 0.0188(3) Uani d . . 1
H H22A 0.4146 0.3966 0.2803 0.023 Uiso calc U R 1
H H22B 0.4536 0.3345 0.2442 0.023 Uiso calc U R 1
C C23 0.48700(4) 0.28292(14) 0.51717(17) 0.0200(3) Uani d . . 1
H H23A 0.506 0.281 0.4488 0.024 Uiso calc U R 1
H H23B 0.5 0.3104 0.6128 0.024 Uiso calc U R 1

loop_
_atom_site_aniso_label
_atom_site_aniso_U_11
_atom_site_aniso_U_22
_atom_site_aniso_U_33
_atom_site_aniso_U_12
_atom_site_aniso_U_13
_atom_site_aniso_U_23
C1 0.0133(5) 0.0174(6) 0.0134(5) -0.0024(5) 0.0008(5) -0.0012(5)
C2 0.0157(6) 0.0167(6) 0.0117(5) -0.0017(5) 0.0020(5) -0.0011(5)
C3 0.0161(6) 0.0148(6) 0.0120(5) -0.0011(5) 0.0004(5) -0.0010(5)
C4 0.0138(6) 0.0215(7) 0.0151(6) 0.0002(5) -0.0009(5) -0.0003(5)
C5 0.0171(6) 0.0188(7) 0.0117(5) -0.0003(5) -0.0009(5) -0.0015(5)
C6 0.0138(6) 0.0188(6) 0.0125(5) -0.0013(5) 0.0011(4) 0.0004(5)
C7 0.0192(6) 0.0274(8) 0.0139(6) -0.0025(5) 0.0045(5) 0.0013(6)
C8 0.0304(8) 0.0254(8) 0.0202(7) -0.0042(6) 0.0050(6) 0.0060(6)
C9 0.0235(7) 0.0200(7) 0.0200(7) -0.0036(6) 0.0041(5) 0.0023(6)
C10 0.0130(6) 0.0247(7) 0.0165(6) -0.0041(5) 0.0006(5) 0.0001(6)
O11 0.0222(5) 0.0257(6) 0.0163(5) 0.0023(4) -0.0003(4) 0.0014(4)
C12 0.0178(6) 0.0197(8) 0.0189(6) 0.0014(5) 0.0016(5) -0.0012(5)
O13 0.0232(5) 0.0291(7) 0.0204(5) 0.0089(4) 0.0000(4) -0.0050(5)
C14 0.0132(5) 0.0127(6) 0.0122(5) 0.0003(5) 0.0023(5) -0.0013(5)
C15 0.0173(6) 0.0163(6) 0.0127(5) 0.0001(5) 0.0011(5) -0.0020(5)
C16 0.0213(6) 0.0180(6) 0.0116(5) 0.0014(5) 0.0019(5) -0.0012(5)
C17 0.0256(7) 0.0193(7) 0.0174(6) 0.0059(6) 0.0028(5) -0.0043(5)
C18 0.0211(7) 0.0203(7) 0.0166(6) 0.0100(6) 0.0025(5) -0.0013(5)
C19 0.0210(6) 0.0127(6) 0.0146(6) 0.0028(5) 0.0012(5) 0.0006(5)
C20 0.0149(6) 0.0128(6) 0.0174(6) 0.0002(5) 0.0007(5) -0.0020(5)
C21 0.0168(6) 0.0169(7) 0.0199(6) -0.0024(5) 0.0020(5) 0.0011(5)
C22 0.0209(7) 0.0200(7) 0.0160(6) 0.0010(5) 0.0038(5) 0.0040(6)
C23 0.0143(6) 0.0272(8) 0.0191(6) 0.0019(5) 0.0040(5) -0.0003(6)

loop_
_atom_type_symbol
_atom_type_description
_atom_type_scat_dispersion_real
_atom_type_scat_dispersion_imag
_atom_type_scat_source
C C 0.0033 0.0016 'International Tables Vol C Tables 4.2.6.8 and 6.1.1.4'
H H 0.0000 0.0000 'International Tables Vol C Tables 4.2.6.8 and 6.1.1.4'
O O 0.0106 0.0060 'International Tables Vol C Tables 4.2.6.8 and 6.1.1.4'

loop_
_geom_angle_atom_site_label_1
_geom_angle_atom_site_label_2
_geom_angle_atom_site_label_3
_geom_angle
C2 C1 C10 108.94(12)
C2 C1 C6 113.23(11)
C10 C1 C6 114.90(12)
C2 C1 C9 110.74(12)
C10 C1 C9 106.53(11)
C6 C1 C9 102.10(11)
C3 C2 C1 122.81(12)
C3 C2 H2 118.6
C1 C2 H2 118.6
C2 C3 C4 117.29(12)
C2 C3 C14 124.35(12)
C4 C3 C14 118.35(11)
C5 C4 C3 121.90(12)
C5 C4 H4 119.1
C3 C4 H4 119.1
C4 C5 C6 122.96(12)
C4 C5 H5 118.5
C6 C5 H5 118.5
C5 C6 C7 110.65(11)
C5 C6 C12 103.57(11)
C7 C6 C12 112.65(12)
C5 C6 C1 108.58(11)
C7 C6 C1 103.42(11)
C12 C6 C1 118.00(11)
C6 C7 C8 104.53(12)
C6 C7 H7A 110.8
C8 C7 H7A 110.8
C6 C7 H7B 110.8
C8 C7 H7B 110.8
H7A C7 H7B 108.9
C7 C8 C9 105.84(12)
C7 C8 H8A 110.6
C9 C8 H8A 110.6
C7 C8 H8B 110.6
C9 C8 H8B 110.6
H8A C8 H8B 108.7
C8 C9 C1 107.18(12)
C8 C9 H9A 110.3
C1 C9 H9A 110.3
C8 C9 H9B 110.3
C1 C9 H9B 110.3
H9A C9 H9B 108.5
O11 C10 C1 114.79(11)
O11 C10 H10A 108.6
C1 C10 H10A 108.6
O11 C10 H10B 108.6
C1 C10 H10B 108.6
H10A C10 H10B 107.5
C10 O11 H11 110.5(13)
O13 C12 C6 115.27(11)
O13 C12 H12A 108.5
C6 C12 H12A 108.5
O13 C12 H12B 108.5
C6 C12 H12B 108.5
H12A C12 H12B 107.5
C12 O13 H13 107.7(13)
C3 C14 C15 112.25(11)
C3 C14 C20 109.43(11)
C15 C14 C20 108.81(11)
C3 C14 C19 110.64(11)
C15 C14 C19 107.67(11)
C20 C14 C19 107.92(11)
C16 C15 C14 110.65(11)
C16 C15 H15A 109.5
C14 C15 H15A 109.5
C16 C15 H15B 109.5
C14 C15 H15B 109.5
H15A C15 H15B 108.1
C22 C16 C15 108.82(11)
C22 C16 C17 109.71(12)
C15 C16 C17 109.96(12)
C22 C16 H16 109.4
C15 C16 H16 109.4
C17 C16 H16 109.4
C16 C17 C18 109.35(12)
C16 C17 H17A 109.8
C18 C17 H17A 109.8
C16 C17 H17B 109.8
C18 C17 H17B 109.8
H17A C17 H17B 108.3
C23 C18 C19 110.34(12)
C23 C18 C17 109.74(12)
C19 C18 C17 108.33(12)
C23 C18 H18 109.5
C19 C18 H18 109.5
C17 C18 H18 109.5
C18 C19 C14 110.91(11)
C18 C19 H19A 109.5
C14 C19 H19A 109.5
C18 C19 H19B 109.5
C14 C19 H19B 109.5
H19A C19 H19B 108.0
C21 C20 C14 111.22(11)
C21 C20 H20A 109.4
C14 C20 H20A 109.4
C21 C20 H20B 109.4
C14 C20 H20B 109.4
H20A C20 H20B 108.0
C20 C21 C22 109.47(11)
C20 C21 C23 108.66(12)
C22 C21 C23 109.60(12)
C20 C21 H21 109.7
C22 C21 H21 109.7
C23 C21 H21 109.7
C16 C22 C21 109.72(11)
C16 C22 H22A 109.7
C21 C22 H22A 109.7
C16 C22 H22B 109.7
C21 C22 H22B 109.7
H22A C22 H22B 108.2
C18 C23 C21 109.47(12)
C18 C23 H23A 109.8
C21 C23 H23A 109.8
C18 C23 H23B 109.8
C21 C23 H23B 109.8
H23A C23 H23B 108.2

loop_
_geom_bond_atom_site_label_1
_geom_bond_atom_site_label_2
_geom_bond_distance
C1 C2 1.506(2)
C1 C10 1.5429(19)
C1 C6 1.5603(19)
C1 C9 1.564(2)
C2 C3 1.3430(17)
C2 H2 0.95
C3 C4 1.4779(18)
C3 C14 1.525(2)
C4 C5 1.336(2)
C4 H4 0.95
C5 C6 1.5069(18)
C5 H5 0.95
C6 C7 1.537(2)
C6 C12 1.5414(19)
C7 C8 1.537(2)
C7 H7A 0.99
C7 H7B 0.99
C8 C9 1.549(2)
C8 H8A 0.99
C8 H8B 0.99
C9 H9A 0.99
C9 H9B 0.99
C10 O11 1.4296(18)
C10 H10A 0.99
C10 H10B 0.99
O11 H11 0.90(2)
C12 O13 1.4265(17)
C12 H12A 0.99
C12 H12B 0.99
O13 H13 0.91(2)
C14 C15 1.5389(18)
C14 C20 1.5423(19)
C14 C19 1.5469(19)
C15 C16 1.534(2)
C15 H15A 0.99
C15 H15B 0.99
C16 C22 1.530(2)
C16 C17 1.5342(19)
C16 H16 1.0
C17 C18 1.536(2)
C17 H17A 0.99
C17 H17B 0.99
C18 C23 1.527(2)
C18 C19 1.534(2)
C18 H18 1.0
C19 H19A 0.99
C19 H19B 0.99
C20 C21 1.528(2)
C20 H20A 0.99
C20 H20B 0.99
C21 C22 1.537(2)
C21 C23 1.539(2)
C21 H21 1.0
C22 H22A 0.99
C22 H22B 0.99
C23 H23A 0.99
C23 H23B 0.99

loop_
_geom_hbond_atom_site_label_D
_geom_hbond_atom_site_label_H
_geom_hbond_atom_site_label_A
_geom_hbond_site_symmetry_A
_geom_hbond_distance_DH
_geom_hbond_distance_HA
_geom_hbond_distance_DA
_geom_hbond_angle_DHA
O11 H11 O13 . 0.90(2) 1.79(2) 2.6095(16) 151.4(18)
O13 H13 O11 6_566 0.91(2) 1.78(2) 2.6887(16) 178.(2)

loop_
_geom_torsion_atom_site_label_1
_geom_torsion_atom_site_label_2
_geom_torsion_atom_site_label_3
_geom_torsion_atom_site_label_4
_geom_torsion
C10 C1 C2 C3 159.02(13)
C6 C1 C2 C3 29.84(19)
C9 C1 C2 C3 -84.14(16)
C1 C2 C3 C4 -2.8(2)
C1 C2 C3 C14 177.80(12)
C2 C3 C4 C5 -11.2(2)
C14 C3 C4 C5 168.24(13)
C3 C4 C5 C6 -5.0(2)
C4 C5 C6 C7 143.58(14)
C4 C5 C6 C12 -95.47(16)
C4 C5 C6 C1 30.72(18)
C2 C1 C6 C5 -40.62(15)
C10 C1 C6 C5 -166.68(11)
C9 C1 C6 C5 78.47(13)
C2 C1 C6 C7 -158.18(11)
C10 C1 C6 C7 75.75(14)
C9 C1 C6 C7 -39.10(13)
C2 C1 C6 C12 76.71(15)
C10 C1 C6 C12 -49.36(17)
C9 C1 C6 C12 -164.21(12)
C5 C6 C7 C8 -76.09(14)
C12 C6 C7 C8 168.51(11)
C1 C6 C7 C8 40.02(14)
C6 C7 C8 C9 -24.56(16)
C7 C8 C9 C1 -0.09(16)
C2 C1 C9 C8 144.89(13)
C10 C1 C9 C8 -96.79(14)
C6 C1 C9 C8 24.06(15)
C2 C1 C10 O11 -59.57(16)
C6 C1 C10 O11 68.67(16)
C9 C1 C10 O11 -179.07(12)
C5 C6 C12 O13 -173.96(12)
C7 C6 C12 O13 -54.37(15)
C1 C6 C12 O13 66.07(17)
C2 C3 C14 C15 -7.72(19)
C4 C3 C14 C15 172.86(12)
C2 C3 C14 C20 113.19(15)
C4 C3 C14 C20 -66.23(15)
C2 C3 C14 C19 -128.03(14)
C4 C3 C14 C19 52.55(16)
C3 C14 C15 C16 179.59(10)
C20 C14 C15 C16 58.32(14)
C19 C14 C15 C16 -58.40(14)
C14 C15 C16 C22 -60.65(14)
C14 C15 C16 C17 59.54(15)
C22 C16 C17 C18 59.76(16)
C15 C16 C17 C18 -59.89(16)
C16 C17 C18 C23 -60.13(16)
C16 C17 C18 C19 60.38(15)
C23 C18 C19 C14 58.55(15)
C17 C18 C19 C14 -61.59(15)
C3 C14 C19 C18 -176.91(11)
C15 C14 C19 C18 60.09(14)
C20 C14 C19 C18 -57.21(14)
C3 C14 C20 C21 179.75(11)
C15 C14 C20 C21 -57.28(14)
C19 C14 C20 C21 59.29(14)
C14 C20 C21 C22 58.36(15)
C14 C20 C21 C23 -61.30(14)
C15 C16 C22 C21 60.82(14)
C17 C16 C22 C21 -59.53(15)
C20 C21 C22 C16 -59.83(15)
C23 C21 C22 C16 59.25(16)
C19 C18 C23 C21 -59.29(15)
C17 C18 C23 C21 60.00(16)
C20 C21 C23 C18 60.13(15)
C22 C21 C23 C18 -59.45(16)
